data_7130173
loop_
_publ_author_name
'Cao, Jing-Si'
'Zeng, Jing'
'Xiao, Jian'
'Wang, Xiao-Han'
'Wang, Yawen'
'Peng, Yu'

_publ_section_title
;
 Total synthesis of linoxepin facilitated by Ni-catalyzed tandem reductive
 cyclization
;
_journal_name_full 'Chemical Communications'
_journal_paper_doi 10.1039/D2CC02221D
_journal_year 2022
_chemical_formula_moiety 'C21 H19 Br O6'
_chemical_formula_sum 'C21 H19 Br O6'
_chemical_formula_weight 447.27
_space_group_crystal_system triclinic
_space_group_IT_number 2
_space_group_name_Hall '-P 1'
_space_group_name_H-M_alt 'P -1'
_atom_sites_solution_hydrogens geom
_atom_sites_solution_primary iterative
_atom_sites_solution_secondary difmap
_audit_creation_date 2017-06-01
_audit_creation_method
;
Olex2 1.2
(compiled 2017.03.28 svn.r3405 for OlexSys, GUI svn.r5337)
;
_audit_update_record
;
2022-02-20 deposited with the CCDC.	2022-05-31 downloaded from the CCDC.
;
_cell_angle_alpha 98.172(17)
_cell_angle_beta 100.703(11)
_cell_angle_gamma 94.856(16)
_cell_formula_units_Z 2
_cell_length_a 7.6456(9)
_cell_length_b 8.944(3)
_cell_length_c 13.8908(19)
_cell_measurement_reflns_used 747
_cell_measurement_temperature 293(2)
_cell_measurement_theta_max 20.6030
_cell_measurement_theta_min 3.6990
_cell_volume 917.8(4)
_computing_cell_refinement
;
CrysAlisPro, Agilent Technologies,
Version 1.171.36.28 (release 01-02-2013 CrysAlis171 .NET)
(compiled Feb  1 2013,16:14:44)
;
_computing_data_collection
;
CrysAlisPro, Agilent Technologies,
Version 1.171.36.28 (release 01-02-2013 CrysAlis171 .NET)
(compiled Feb  1 2013,16:14:44)
;
_computing_data_reduction
;
CrysAlisPro, Agilent Technologies,
Version 1.171.36.28 (release 01-02-2013 CrysAlis171 .NET)
(compiled Feb  1 2013,16:14:44)
;
_computing_molecular_graphics 'Olex2 (Dolomanov et al., 2009)'
_computing_publication_material 'Olex2 (Dolomanov et al., 2009)'
_computing_structure_refinement 'ShelXL (Sheldrick, 2015)'
_computing_structure_solution
;
Superflip (Palatinus & Chapuis, 2007;Palatinus & van der Lee, 2008;
Palatinus et al., 2012)
;
_diffrn_ambient_temperature 293(2)
_diffrn_detector_area_resol_mean 16.0733
_diffrn_measured_fraction_theta_full 0.998
_diffrn_measured_fraction_theta_max 0.998
_diffrn_measurement_details
;
#__ type_ start__ end____ width___ exp.time_
  1 omega   -2.00   24.00   2.0000    8.0000
omega____ theta____ kappa____ phi______ frames
    -      -19.5055  -99.0000  120.0000 13

#__ type_ start__ end____ width___ exp.time_
  2 omega  -32.00   10.00   2.0000    8.0000
omega____ theta____ kappa____ phi______ frames
    -      -19.5055   57.0000  -30.0000 21

#__ type_ start__ end____ width___ exp.time_
  3 omega   -6.00   24.00   2.0000    8.0000
omega____ theta____ kappa____ phi______ frames
    -      -19.5055  -99.0000  -90.0000 15

#__ type_ start__ end____ width___ exp.time_
  4 omega   -1.00   91.00   2.0000    8.0000
omega____ theta____ kappa____ phi______ frames
    -       22.7867   57.0000  150.0000 46

#__ type_ start__ end____ width___ exp.time_
  5 omega  -30.00   46.00   2.0000    8.0000
omega____ theta____ kappa____ phi______ frames
    -       22.7867  -57.0000 -150.0000 38

#__ type_ start__ end____ width___ exp.time_
  6 omega  -48.00   46.00   2.0000    8.0000
omega____ theta____ kappa____ phi______ frames
    -       22.7867  -57.0000    0.0000 47

#__ type_ start__ end____ width___ exp.time_
  7 omega  -48.00  -22.00   2.0000    8.0000
omega____ theta____ kappa____ phi______ frames
    -       22.7867  -77.0000  120.0000 13
;
_diffrn_measurement_device_type 'SuperNova, Dual, Cu at zero, Eos'
_diffrn_measurement_method '\w scans'
_diffrn_orient_matrix_UB_11 0.0084001000
_diffrn_orient_matrix_UB_12 -0.0788143000
_diffrn_orient_matrix_UB_13 -0.0029846000
_diffrn_orient_matrix_UB_21 0.0003019000
_diffrn_orient_matrix_UB_22 0.0053599000
_diffrn_orient_matrix_UB_23 0.0514705000
_diffrn_orient_matrix_UB_31 -0.0946633000
_diffrn_orient_matrix_UB_32 -0.0162203000
_diffrn_orient_matrix_UB_33 -0.0106993000
_diffrn_radiation_monochromator mirror
_diffrn_radiation_type MoK\a
_diffrn_radiation_wavelength 0.71073
_diffrn_reflns_av_R_equivalents 0.0581
_diffrn_reflns_av_unetI/netI 0.1274
_diffrn_reflns_limit_h_max 9
_diffrn_reflns_limit_h_min -8
_diffrn_reflns_limit_k_max 10
_diffrn_reflns_limit_k_min -11
_diffrn_reflns_limit_l_max 17
_diffrn_reflns_limit_l_min -16
_diffrn_reflns_number 5735
_diffrn_reflns_theta_full 26.02
_diffrn_reflns_theta_max 26.02
_diffrn_reflns_theta_min 3.37
_diffrn_source 'SuperNova (Mo) X-ray Source'
_exptl_absorpt_coefficient_mu 2.277
_exptl_absorpt_correction_T_max 0.934
_exptl_absorpt_correction_T_min 0.872
_exptl_absorpt_correction_type multi-scan
_exptl_absorpt_process_details
;
CrysAlisPro, Agilent Technologies,
Version 1.171.36.28 (release 01-02-2013 CrysAlis171 .NET)
(compiled Feb  1 2013,16:14:44)
Empirical absorption correction using spherical harmonics,
 implemented in SCALE3 ABSPACK scaling algorithm.
;
_exptl_crystal_colour 'clear light colourless'
_exptl_crystal_colour_lustre clear
_exptl_crystal_colour_modifier light
_exptl_crystal_colour_primary colourless
_exptl_crystal_density_diffrn 1.618
_exptl_crystal_density_method 'not measured'
_exptl_crystal_description block
_exptl_crystal_F_000 456
_exptl_crystal_size_max 0.14
_exptl_crystal_size_mid 0.05
_exptl_crystal_size_min 0.03
_refine_diff_density_max 0.525
_refine_diff_density_min -0.659
_refine_diff_density_rms 0.094
_refine_ls_extinction_method none
_refine_ls_goodness_of_fit_ref 1.019
_refine_ls_hydrogen_treatment constr
_refine_ls_matrix_type full
_refine_ls_number_parameters 254
_refine_ls_number_reflns 3599
_refine_ls_number_restraints 0
_refine_ls_restrained_S_all 1.019
_refine_ls_R_factor_all 0.1389
_refine_ls_R_factor_gt 0.0698
_refine_ls_shift/su_max 0.000
_refine_ls_shift/su_mean 0.000
_refine_ls_structure_factor_coef Fsqd
_refine_ls_weighting_details 'calc w=1/[\s^2^(Fo^2^)+(0.0495P)^2^+0.0000P] where P=(Fo^2^+2Fc^2^)/3'
_refine_ls_weighting_scheme calc
_refine_ls_wR_factor_gt 0.1270
_refine_ls_wR_factor_ref 0.1670
_reflns_number_gt 1957
_reflns_number_total 3599
_reflns_threshold_expression >2sigma(I)
_cod_data_source_file d2cc02221d2.cif
_cod_data_source_block wangxh_0531
_cod_original_cell_volume 917.9(3)
_cod_database_code 7130173
_reflns_odcompleteness_completeness 99.76
_reflns_odcompleteness_iscentric 1
_reflns_odcompleteness_theta 26.32
_olex2_refinement_description
;
1. Fixed Uiso
 At 1.2 times of:
  All C(H) groups, All C(H,H) groups
 At 1.5 times of:
  All C(H,H,H) groups
2.a Ternary CH refined with riding coordinates:
 C2(H2), C11(H11)
2.b Secondary CH2 refined with riding coordinates:
 C1(H1A,H1B), C3(H3A,H3B), C10(H10A,H10B), C14(H14A,H14B), C20(H20A,H20B)
2.c Aromatic/amide H refined with riding coordinates:
 C5(H5), C6(H6), C17(H17), C18(H18)
2.d Idealised Me refined as rotating group:
 C13(H13A,H13B,H13C)
;
_olex2_date_sample_data_collection 2017-06-01
_olex2_submission_special_instructions 'No special instructions were received'

loop_
_space_group_symop_id
_space_group_symop_operation_xyz
1 'x, y, z'
2 '-x, -y, -z'

loop_
_atom_site_label
_atom_site_type_symbol
_atom_site_fract_x
_atom_site_fract_y
_atom_site_fract_z
_atom_site_U_iso_or_equiv
_atom_site_adp_type
_atom_site_occupancy
_atom_site_calc_flag
_atom_site_disorder_assembly
_atom_site_disorder_group
_atom_site_refinement_flags_posn
Br1 Br 0.16048(9) 0.68810(9) 0.52317(5) 0.0600(3) Uani 1 d . . .
O1 O -0.3164(6) 0.8589(7) -0.0868(4) 0.0777(17) Uani 1 d . . .
O2 O -0.1565(7) 0.7995(6) -0.2014(3) 0.0677(15) Uani 1 d . . .
O3 O 0.3726(5) 0.5743(5) 0.3153(3) 0.0506(12) Uani 1 d . . .
O4 O 0.0689(4) 0.6879(4) 0.2483(3) 0.0336(10) Uani 1 d . . .
O5 O -0.2361(5) 0.9570(5) 0.2570(3) 0.0470(12) Uani 1 d . . .
O6 O -0.4693(5) 0.9744(5) 0.3406(3) 0.0528(13) Uani 1 d . . .
C1 C -0.0096(10) 0.7109(10) -0.2141(5) 0.066(2) Uani 1 d . . .
H1A H 0.0810 0.7699 -0.2380 0.079 Uiso 1 calc . . R
H1B H -0.0528 0.6197 -0.2624 0.079 Uiso 1 calc . . R
C2 C 0.0705(8) 0.6685(9) -0.1135(4) 0.0538(19) Uani 1 d . . .
H2 H 0.0819 0.5593 -0.1224 0.065 Uiso 1 calc . . R
C3 C 0.2470(8) 0.7527(9) -0.0643(5) 0.057(2) Uani 1 d . . .
H3A H 0.2409 0.8613 -0.0600 0.068 Uiso 1 calc . . R
H3B H 0.3370 0.7252 -0.1024 0.068 Uiso 1 calc . . R
C4 C 0.2962(7) 0.7120(8) 0.0388(4) 0.0434(17) Uani 1 d . . .
C5 C 0.4569(8) 0.6593(8) 0.0748(5) 0.0529(19) Uani 1 d . . .
H5 H 0.5452 0.6556 0.0370 0.064 Uiso 1 calc . . R
C6 C 0.4876(7) 0.6120(8) 0.1669(5) 0.0494(18) Uani 1 d . . .
H6 H 0.5954 0.5757 0.1899 0.059 Uiso 1 calc . . R
C7 C 0.3587(7) 0.6189(8) 0.2241(4) 0.0404(16) Uani 1 d . . .
C8 C 0.1991(7) 0.6788(7) 0.1901(4) 0.0327(14) Uani 1 d . . .
C9 C 0.1661(7) 0.7201(8) 0.0973(4) 0.0404(16) Uani 1 d . . .
C10 C -0.0082(7) 0.7772(8) 0.0526(4) 0.0477(18) Uani 1 d . . .
H10A H -0.0976 0.7575 0.0919 0.057 Uiso 1 calc . . R
H10B H 0.0116 0.8861 0.0542 0.057 Uiso 1 calc . . R
C11 C -0.0761(8) 0.6999(8) -0.0525(4) 0.0491(18) Uani 1 d . . .
H11 H -0.1457 0.6030 -0.0518 0.059 Uiso 1 calc . . R
C12 C -0.1974(9) 0.7969(9) -0.1116(6) 0.058(2) Uani 1 d . . .
C13 C 0.5140(9) 0.4859(8) 0.3428(5) 0.067(2) Uani 1 d . . .
H13A H 0.4998 0.3945 0.2952 0.101 Uiso 1 calc . . GR
H13B H 0.5109 0.4600 0.4073 0.101 Uiso 1 calc . . GR
H13C H 0.6267 0.5433 0.3446 0.101 Uiso 1 calc . . GR
C14 C 0.1032(7) 0.8267(7) 0.3192(4) 0.0363(15) Uani 1 d . . .
H14A H 0.1079 0.9138 0.2850 0.044 Uiso 1 calc . . R
H14B H 0.2173 0.8296 0.3641 0.044 Uiso 1 calc . . R
C15 C -0.0449(7) 0.8316(7) 0.3761(4) 0.0327(14) Uani 1 d . . .
C16 C -0.0426(7) 0.7796(7) 0.4666(5) 0.0375(15) Uani 1 d . . .
C17 C -0.1804(8) 0.7886(8) 0.5172(5) 0.0457(17) Uani 1 d . . .
H17 H -0.1721 0.7506 0.5766 0.055 Uiso 1 calc . . R
C18 C -0.3316(8) 0.8536(8) 0.4805(5) 0.0479(18) Uani 1 d . . .
H18 H -0.4248 0.8620 0.5148 0.057 Uiso 1 calc . . R
C19 C -0.3387(7) 0.9049(7) 0.3920(5) 0.0378(15) Uani 1 d . . .
C20 C -0.4110(7) 1.0067(8) 0.2538(5) 0.0461(17) Uani 1 d . . .
H20A H -0.4051 1.1150 0.2518 0.055 Uiso 1 calc . . R
H20B H -0.4938 0.9536 0.1950 0.055 Uiso 1 calc . . R
C21 C -0.1988(7) 0.8941(7) 0.3426(4) 0.0356(15) Uani 1 d . . .

loop_
_atom_site_aniso_label
_atom_site_aniso_U_11
_atom_site_aniso_U_22
_atom_site_aniso_U_33
_atom_site_aniso_U_23
_atom_site_aniso_U_13
_atom_site_aniso_U_12
Br1 0.0470(4) 0.0732(6) 0.0616(5) 0.0200(4) 0.0015(4) 0.0211(4)
O1 0.050(3) 0.106(5) 0.081(4) 0.037(3) -0.002(3) 0.030(3)
O2 0.075(3) 0.081(4) 0.049(3) 0.029(3) 0.004(3) 0.009(3)
O3 0.051(3) 0.058(3) 0.046(3) 0.011(2) 0.009(2) 0.025(2)
O4 0.031(2) 0.037(3) 0.035(2) 0.0007(19) 0.0139(18) 0.0068(18)
O5 0.037(2) 0.073(3) 0.040(2) 0.024(2) 0.013(2) 0.020(2)
O6 0.030(2) 0.071(4) 0.063(3) 0.016(3) 0.014(2) 0.019(2)
C1 0.062(5) 0.089(7) 0.046(4) 0.015(4) 0.008(4) -0.003(4)
C2 0.050(4) 0.078(6) 0.037(4) 0.016(4) 0.013(3) 0.005(4)
C3 0.049(4) 0.086(6) 0.042(4) 0.009(4) 0.027(3) 0.008(4)
C4 0.032(3) 0.064(5) 0.037(4) 0.006(3) 0.010(3) 0.013(3)
C5 0.035(3) 0.078(6) 0.049(4) 0.003(4) 0.021(3) 0.009(3)
C6 0.029(3) 0.062(5) 0.053(4) -0.008(4) 0.004(3) 0.018(3)
C7 0.031(3) 0.052(5) 0.039(4) 0.000(3) 0.011(3) 0.014(3)
C8 0.028(3) 0.042(4) 0.032(3) 0.003(3) 0.012(3) 0.012(3)
C9 0.024(3) 0.062(5) 0.036(4) 0.005(3) 0.009(3) 0.012(3)
C10 0.036(3) 0.065(5) 0.043(4) 0.009(4) 0.004(3) 0.017(3)
C11 0.047(4) 0.056(5) 0.045(4) 0.015(4) 0.012(3) 0.001(3)
C12 0.038(4) 0.079(6) 0.058(5) 0.030(4) -0.005(4) 0.001(4)
C13 0.070(5) 0.069(6) 0.061(5) 0.011(4) -0.006(4) 0.033(4)
C14 0.026(3) 0.046(4) 0.040(3) 0.003(3) 0.014(3) 0.010(3)
C15 0.022(3) 0.046(4) 0.031(3) 0.000(3) 0.012(3) 0.005(3)
C16 0.029(3) 0.034(4) 0.049(4) 0.002(3) 0.009(3) 0.006(3)
C17 0.047(4) 0.054(5) 0.037(4) 0.009(3) 0.011(3) 0.008(3)
C18 0.041(4) 0.061(5) 0.046(4) 0.004(4) 0.020(3) 0.010(3)
C19 0.023(3) 0.044(4) 0.047(4) 0.003(3) 0.010(3) 0.008(3)
C20 0.041(3) 0.054(5) 0.047(4) 0.014(3) 0.007(3) 0.016(3)
C21 0.031(3) 0.049(4) 0.027(3) 0.006(3) 0.006(3) 0.004(3)

loop_
_atom_type_symbol
_atom_type_description
_atom_type_scat_dispersion_real
_atom_type_scat_dispersion_imag
_atom_type_scat_source
C C 0.0033 0.0016 'International Tables Vol C Tables 4.2.6.8 and 6.1.1.4'
H H 0.0000 0.0000 'International Tables Vol C Tables 4.2.6.8 and 6.1.1.4'
Br Br -0.2901 2.4595 'International Tables Vol C Tables 4.2.6.8 and 6.1.1.4'
O O 0.0106 0.0060 'International Tables Vol C Tables 4.2.6.8 and 6.1.1.4'

loop_
_geom_angle_atom_site_label_1
_geom_angle_atom_site_label_2
_geom_angle_atom_site_label_3
_geom_angle
_geom_angle_site_symmetry_1
_geom_angle_site_symmetry_3
_geom_angle_publ_flag
C12 O2 C1 111.1(6) . . ?
C7 O3 C13 116.2(5) . . ?
C8 O4 C14 111.2(4) . . ?
C21 O5 C20 105.8(4) . . ?
C19 O6 C20 107.1(4) . . ?
O2 C1 H1A 110.1 . . ?
O2 C1 H1B 110.1 . . ?
O2 C1 C2 108.2(5) . . ?
H1A C1 H1B 108.4 . . ?
C2 C1 H1A 110.1 . . ?
C2 C1 H1B 110.1 . . ?
C1 C2 H2 108.8 . . ?
C1 C2 C11 102.8(5) . . ?
C3 C2 C1 115.0(6) . . ?
C3 C2 H2 108.8 . . ?
C3 C2 C11 112.3(5) . . ?
C11 C2 H2 108.8 . . ?
C2 C3 H3A 110.0 . . ?
C2 C3 H3B 110.0 . . ?
C2 C3 C4 108.3(6) . . ?
H3A C3 H3B 108.4 . . ?
C4 C3 H3A 110.0 . . ?
C4 C3 H3B 110.0 . . ?
C5 C4 C3 123.7(6) . . ?
C5 C4 C9 119.0(6) . . ?
C9 C4 C3 117.2(5) . . ?
C4 C5 H5 119.6 . . ?
C4 C5 C6 120.8(6) . . ?
C6 C5 H5 119.6 . . ?
C5 C6 H6 120.0 . . ?
C7 C6 C5 120.1(6) . . ?
C7 C6 H6 120.0 . . ?
O3 C7 C6 125.5(5) . . ?
O3 C7 C8 115.1(5) . . ?
C6 C7 C8 119.4(6) . . ?
O4 C8 C7 119.7(5) . . ?
C9 C8 O4 119.9(5) . . ?
C9 C8 C7 120.3(5) . . ?
C4 C9 C10 116.3(5) . . ?
C8 C9 C4 120.2(5) . . ?
C8 C9 C10 123.5(5) . . ?
C9 C10 H10A 109.5 . . ?
C9 C10 H10B 109.5 . . ?
H10A C10 H10B 108.1 . . ?
C11 C10 C9 110.9(5) . . ?
C11 C10 H10A 109.5 . . ?
C11 C10 H10B 109.5 . . ?
C2 C11 H11 108.6 . . ?
C10 C11 C2 115.1(5) . . ?
C10 C11 H11 108.6 . . ?
C10 C11 C12 111.3(6) . . ?
C12 C11 C2 104.6(5) . . ?
C12 C11 H11 108.6 . . ?
O1 C12 O2 122.2(7) . . ?
O1 C12 C11 127.2(7) . . ?
O2 C12 C11 110.6(6) . . ?
O3 C13 H13A 109.5 . . ?
O3 C13 H13B 109.5 . . ?
O3 C13 H13C 109.5 . . ?
H13A C13 H13B 109.5 . . ?
H13A C13 H13C 109.5 . . ?
H13B C13 H13C 109.5 . . ?
O4 C14 H14A 110.0 . . ?
O4 C14 H14B 110.0 . . ?
O4 C14 C15 108.3(4) . . ?
H14A C14 H14B 108.4 . . ?
C15 C14 H14A 110.0 . . ?
C15 C14 H14B 110.0 . . ?
C16 C15 C14 125.5(5) . . ?
C21 C15 C14 121.0(5) . . ?
C21 C15 C16 113.5(5) . . ?
C15 C16 Br1 118.9(4) . . ?
C17 C16 Br1 117.5(5) . . ?
C17 C16 C15 123.6(5) . . ?
C16 C17 H17 119.7 . . ?
C16 C17 C18 120.6(6) . . ?
C18 C17 H17 119.7 . . ?
C17 C18 H18 121.3 . . ?
C19 C18 C17 117.4(6) . . ?
C19 C18 H18 121.3 . . ?
O6 C19 C18 129.3(5) . . ?
O6 C19 C21 109.8(5) . . ?
C18 C19 C21 120.9(5) . . ?
O5 C20 H20A 110.2 . . ?
O5 C20 H20B 110.2 . . ?
O6 C20 O5 107.5(4) . . ?
O6 C20 H20A 110.2 . . ?
O6 C20 H20B 110.2 . . ?
H20A C20 H20B 108.5 . . ?
C15 C21 O5 126.2(5) . . ?
C19 C21 O5 109.7(5) . . ?
C19 C21 C15 124.1(6) . . ?

loop_
_geom_bond_atom_site_label_1
_geom_bond_atom_site_label_2
_geom_bond_distance
_geom_bond_site_symmetry_2
_geom_bond_publ_flag
Br1 C16 1.909(6) . ?
O1 C12 1.184(8) . ?
O2 C1 1.451(8) . ?
O2 C12 1.344(8) . ?
O3 C7 1.370(7) . ?
O3 C13 1.420(7) . ?
O4 C8 1.395(6) . ?
O4 C14 1.442(6) . ?
O5 C20 1.439(6) . ?
O5 C21 1.379(7) . ?
O6 C19 1.363(7) . ?
O6 C20 1.419(7) . ?
C1 H1A 0.9700 . ?
C1 H1B 0.9700 . ?
C1 C2 1.532(8) . ?
C2 H2 0.9800 . ?
C2 C3 1.481(8) . ?
C2 C11 1.546(8) . ?
C3 H3A 0.9700 . ?
C3 H3B 0.9700 . ?
C3 C4 1.515(8) . ?
C4 C5 1.386(8) . ?
C4 C9 1.397(8) . ?
C5 H5 0.9300 . ?
C5 C6 1.389(9) . ?
C6 H6 0.9300 . ?
C6 C7 1.376(8) . ?
C7 C8 1.403(7) . ?
C8 C9 1.374(8) . ?
C9 C10 1.523(7) . ?
C10 H10A 0.9700 . ?
C10 H10B 0.9700 . ?
C10 C11 1.500(8) . ?
C11 H11 0.9800 . ?
C11 C12 1.530(9) . ?
C13 H13A 0.9600 . ?
C13 H13B 0.9600 . ?
C13 H13C 0.9600 . ?
C14 H14A 0.9700 . ?
C14 H14B 0.9700 . ?
C14 C15 1.497(7) . ?
C15 C16 1.398(8) . ?
C15 C21 1.377(7) . ?
C16 C17 1.373(8) . ?
C17 H17 0.9300 . ?
C17 C18 1.383(8) . ?
C18 H18 0.9300 . ?
C18 C19 1.366(8) . ?
C19 C21 1.377(7) . ?
C20 H20A 0.9700 . ?
C20 H20B 0.9700 . ?

loop_
_geom_torsion_atom_site_label_1
_geom_torsion_atom_site_label_2
_geom_torsion_atom_site_label_3
_geom_torsion_atom_site_label_4
_geom_torsion
_geom_torsion_site_symmetry_1
_geom_torsion_site_symmetry_2
_geom_torsion_site_symmetry_3
_geom_torsion_site_symmetry_4
_geom_torsion_publ_flag
Br1 C16 C17 C18 179.9(5) . . . . ?
O2 C1 C2 C3 -106.7(7) . . . . ?
O2 C1 C2 C11 15.8(7) . . . . ?
O3 C7 C8 O4 -0.5(8) . . . . ?
O3 C7 C8 C9 -176.6(6) . . . . ?
O4 C8 C9 C4 179.7(5) . . . . ?
O4 C8 C9 C10 0.1(10) . . . . ?
O4 C14 C15 C16 93.1(6) . . . . ?
O4 C14 C15 C21 -88.5(7) . . . . ?
O6 C19 C21 O5 0.0(7) . . . . ?
O6 C19 C21 C15 179.0(6) . . . . ?
C1 O2 C12 O1 -178.1(7) . . . . ?
C1 O2 C12 C11 -0.5(8) . . . . ?
C1 C2 C3 C4 173.1(6) . . . . ?
C1 C2 C11 C10 -137.8(6) . . . . ?
C1 C2 C11 C12 -15.4(7) . . . . ?
C2 C3 C4 C5 126.9(7) . . . . ?
C2 C3 C4 C9 -49.1(8) . . . . ?
C2 C11 C12 O1 -172.0(8) . . . . ?
C2 C11 C12 O2 10.6(8) . . . . ?
C3 C2 C11 C10 -13.6(9) . . . . ?
C3 C2 C11 C12 108.8(6) . . . . ?
C3 C4 C5 C6 -174.6(6) . . . . ?
C3 C4 C9 C8 177.3(6) . . . . ?
C3 C4 C9 C10 -3.1(9) . . . . ?
C4 C5 C6 C7 -0.8(11) . . . . ?
C4 C9 C10 C11 46.7(8) . . . . ?
C5 C4 C9 C8 1.2(10) . . . . ?
C5 C4 C9 C10 -179.2(6) . . . . ?
C5 C6 C7 O3 179.3(6) . . . . ?
C5 C6 C7 C8 -2.2(10) . . . . ?
C6 C7 C8 O4 -179.2(5) . . . . ?
C6 C7 C8 C9 4.7(10) . . . . ?
C7 C8 C9 C4 -4.2(10) . . . . ?
C7 C8 C9 C10 176.3(6) . . . . ?
C8 O4 C14 C15 177.8(4) . . . . ?
C8 C9 C10 C11 -133.7(7) . . . . ?
C9 C4 C5 C6 1.3(11) . . . . ?
C9 C10 C11 C2 -37.1(8) . . . . ?
C9 C10 C11 C12 -155.8(6) . . . . ?
C10 C11 C12 O1 -47.1(10) . . . . ?
C10 C11 C12 O2 135.4(6) . . . . ?
C11 C2 C3 C4 56.0(8) . . . . ?
C12 O2 C1 C2 -10.1(8) . . . . ?
C13 O3 C7 C6 -13.7(9) . . . . ?
C13 O3 C7 C8 167.7(6) . . . . ?
C14 O4 C8 C7 86.1(7) . . . . ?
C14 O4 C8 C9 -97.7(6) . . . . ?
C14 C15 C16 Br1 -2.1(8) . . . . ?
C14 C15 C16 C17 178.9(6) . . . . ?
C14 C15 C21 O5 0.1(10) . . . . ?
C14 C15 C21 C19 -178.7(5) . . . . ?
C15 C16 C17 C18 -1.0(10) . . . . ?
C16 C15 C21 O5 178.6(6) . . . . ?
C16 C15 C21 C19 -0.2(9) . . . . ?
C16 C17 C18 C19 1.2(10) . . . . ?
C17 C18 C19 O6 -179.1(6) . . . . ?
C17 C18 C19 C21 -1.0(9) . . . . ?
C18 C19 C21 O5 -178.4(6) . . . . ?
C18 C19 C21 C15 0.5(10) . . . . ?
C19 O6 C20 O5 -1.6(7) . . . . ?
C20 O5 C21 C15 -179.9(6) . . . . ?
C20 O5 C21 C19 -1.0(7) . . . . ?
C20 O6 C19 C18 179.2(7) . . . . ?
C20 O6 C19 C21 1.0(7) . . . . ?
C21 O5 C20 O6 1.5(6) . . . . ?
C21 C15 C16 Br1 179.5(4) . . . . ?
C21 C15 C16 C17 0.4(9) . . . . ?
